data_7114994
loop_
_publ_author_name
'Vaid, Thomas P.'
'Sydora, Orson L.'
'Douthwaite, Richard E.'
'Wolczanski, Peter T.'
'Lobkovsky, Emil B.'

_publ_section_title
;
 Hydrogen bonds between polyphenol (p-HOC6H4O)6W and bipyridines:
 (4,4&#x2032;-bipy&#x00B7;HOC6H4O)6W and 3-D networks
 [{4,4&#x2032;-(NC5H4)2(CH2CH2)}n{(HOC6H4O)6W}]\\infty (n = 2, 3)
;
_journal_issue 14
_journal_name_full 'Chemical Communications'
_journal_page_first 1300
_journal_paper_doi 10.1039/b100561h
_journal_year 2001
_chemical_formula_sum 'C76 H74 N6 O13 W'
_chemical_formula_weight 1463.26
_chemical_name_systematic
; 
? 
;
_space_group_IT_number 14
_symmetry_space_group_name_Hall '-P 2ybc'
_symmetry_space_group_name_H-M 'P 1 21/c 1'
_atom_sites_solution_hydrogens geom
_atom_sites_solution_primary direct
_atom_sites_solution_secondary difmap
_audit_creation_method SHELXL-97
_cell_angle_alpha 90.00
_cell_angle_beta 104.724(3)
_cell_angle_gamma 90.00
_cell_formula_units_Z 4
_cell_length_a 25.132(3)
_cell_length_b 11.6991(18)
_cell_length_c 25.988(4)
_cell_measurement_temperature 295(2)
_cell_volume 7390.1(18)
_computing_cell_refinement SAINT
_computing_data_collection SMART
_computing_data_reduction SAINT
_computing_molecular_graphics SHELXTL
_computing_publication_material SHELXTL
_computing_structure_refinement 'SHELXL-97 (Sheldrick, 1997)'
_computing_structure_solution 'SHELXS-97 (Sheldrick, 1990)'
_diffrn_ambient_temperature 295(2)
_diffrn_measured_fraction_theta_full 0.983
_diffrn_measured_fraction_theta_max 0.983
_diffrn_measurement_device_type 'Bruker 1K CCD'
_diffrn_measurement_method '0.3 degree omega scan'
_diffrn_radiation_monochromator graphite
_diffrn_radiation_source 'fine-focus sealed tube'
_diffrn_radiation_type MoK\a
_diffrn_radiation_wavelength 0.71073
_diffrn_reflns_av_R_equivalents 0.0731
_diffrn_reflns_av_sigmaI/netI 0.1181
_diffrn_reflns_limit_h_max 19
_diffrn_reflns_limit_h_min -16
_diffrn_reflns_limit_k_max 8
_diffrn_reflns_limit_k_min -8
_diffrn_reflns_limit_l_max 4
_diffrn_reflns_limit_l_min -19
_diffrn_reflns_number 6046
_diffrn_reflns_theta_full 15.86
_diffrn_reflns_theta_max 15.86
_diffrn_reflns_theta_min 1.62
_exptl_absorpt_coefficient_mu 1.627
_exptl_absorpt_correction_T_max 0.927875
_exptl_absorpt_correction_T_min 0.535269
_exptl_absorpt_correction_type SADABS
_exptl_crystal_colour red
_exptl_crystal_density_diffrn 1.315
_exptl_crystal_density_method 'not measured'
_exptl_crystal_description needle
_exptl_crystal_F_000 3000
_exptl_crystal_size_max 0.6
_exptl_crystal_size_mid 0.2
_exptl_crystal_size_min 0.01
_refine_diff_density_max 0.992
_refine_diff_density_min -1.430
_refine_diff_density_rms 0.177
_refine_ls_extinction_method none
_refine_ls_goodness_of_fit_ref 1.129
_refine_ls_hydrogen_treatment mixed
_refine_ls_matrix_type fullcycle
_refine_ls_number_parameters 434
_refine_ls_number_reflns 3445
_refine_ls_number_restraints 168
_refine_ls_restrained_S_all 1.117
_refine_ls_R_factor_all 0.1483
_refine_ls_R_factor_gt 0.1025
_refine_ls_shift/su_max 1.510
_refine_ls_shift/su_mean 0.069
_refine_ls_structure_factor_coef Fsqd
_refine_ls_weighting_details 'calc w=1/[\s^2^(Fo^2^)+(0.1784P)^2^+0.0000P] where P=(Fo^2^+2Fc^2^)/3'
_refine_ls_weighting_scheme calc
_refine_ls_wR_factor_gt 0.2575
_refine_ls_wR_factor_ref 0.2940
_reflns_number_gt 2166
_reflns_number_total 3445
_reflns_threshold_expression >2sigma(I)
_cod_data_source_file b100561h.txt
_cod_data_source_block final4
_cod_original_cell_volume 7389.9(19)
_cod_database_code 7114994

loop_
_symmetry_equiv_pos_as_xyz
'x, y, z'
'-x, y+1/2, -z+1/2'
'-x, -y, -z'
'x, -y-1/2, z-1/2'

loop_
_atom_site_label
_atom_site_type_symbol
_atom_site_fract_x
_atom_site_fract_y
_atom_site_fract_z
_atom_site_U_iso_or_equiv
_atom_site_adp_type
_atom_site_occupancy
_atom_site_symmetry_multiplicity
_atom_site_calc_flag
_atom_site_refinement_flags
W1 W 0.24037(6) 0.01103(11) 0.49089(5) 0.0758(10) Uani 1 1 d .
O1 O 0.1708(12) 0.011(2) 0.4413(11) 0.147(10) Uiso 1 1 d .
C2 C 0.1189(13) -0.010(3) 0.4133(10) 0.086(10) Uiso 1 1 d D
C3 C 0.0974(12) -0.110(3) 0.4021(10) 0.094(11) Uiso 1 1 d D
H3 H 0.1175 -0.1764 0.4128 0.112 Uiso 1 1 calc R
C4 C 0.0929(12) 0.090(3) 0.3990(10) 0.101(11) Uiso 1 1 d D
H4 H 0.1105 0.1589 0.4095 0.121 Uiso 1 1 calc R
C5 C 0.0441(14) -0.114(3) 0.3743(12) 0.131(14) Uiso 1 1 d D
H5 H 0.0266 -0.1841 0.3664 0.157 Uiso 1 1 calc R
C6 C 0.0397(12) 0.087(3) 0.3685(10) 0.084(10) Uiso 1 1 d D
H6 H 0.0208 0.1540 0.3560 0.101 Uiso 1 1 calc R
C7 C 0.0159(14) -0.015(3) 0.3575(13) 0.097(11) Uiso 1 1 d D
O8 O -0.0353(10) -0.033(2) 0.3285(10) 0.136(9) Uiso 1 1 d .
H8A H -0.0504 0.0285 0.3194 0.203 Uiso 1 1 calc R
O9 O 0.3056(10) 0.0128(17) 0.5370(9) 0.111(8) Uiso 1 1 d .
C10 C 0.3585(12) -0.001(3) 0.5669(10) 0.069(9) Uiso 1 1 d D
C11 C 0.3881(11) 0.093(3) 0.5865(10) 0.079(10) Uiso 1 1 d D
H11 H 0.3723 0.1653 0.5788 0.095 Uiso 1 1 calc R
C12 C 0.3846(12) -0.101(3) 0.5804(10) 0.089(10) Uiso 1 1 d D
H12 H 0.3659 -0.1681 0.5686 0.107 Uiso 1 1 calc R
C13 C 0.4399(12) 0.085(3) 0.6169(11) 0.085(11) Uiso 1 1 d D
H13 H 0.4585 0.1513 0.6300 0.103 Uiso 1 1 calc R
C14 C 0.4362(12) -0.107(3) 0.6101(11) 0.094(11) Uiso 1 1 d D
H14 H 0.4523 -0.1790 0.6180 0.113 Uiso 1 1 calc R
C15 C 0.4659(13) -0.014(3) 0.6290(12) 0.086(10) Uiso 1 1 d D
O16 O 0.5186(9) -0.0328(18) 0.6587(9) 0.117(8) Uiso 1 1 d .
H16A H 0.5334 0.0287 0.6685 0.176 Uiso 1 1 calc R
O17 O 0.2238(7) -0.1286(17) 0.5178(8) 0.092(6) Uiso 1 1 d .
C18 C 0.2409(8) -0.192(3) 0.5662(13) 0.085(10) Uiso 1 1 d D
C19 C 0.2481(9) -0.306(3) 0.5605(13) 0.109(12) Uiso 1 1 d D
H19 H 0.2445 -0.3373 0.5269 0.131 Uiso 1 1 calc R
C20 C 0.2444(9) -0.139(3) 0.6124(13) 0.103(11) Uiso 1 1 d D
H20 H 0.2405 -0.0604 0.6154 0.124 Uiso 1 1 calc R
C21 C 0.2609(12) -0.374(3) 0.6052(15) 0.141(14) Uiso 1 1 d D
H21 H 0.2662 -0.4522 0.6027 0.169 Uiso 1 1 calc R
C22 C 0.2543(12) -0.212(3) 0.6547(15) 0.150(15) Uiso 1 1 d D
H22 H 0.2531 -0.1817 0.6875 0.180 Uiso 1 1 calc R
C23 C 0.2655(14) -0.323(4) 0.6528(17) 0.142(15) Uiso 1 1 d D
O24 O 0.2740(8) -0.391(2) 0.6964(9) 0.135(9) Uiso 1 1 d .
H24A H 0.2751 -0.4584 0.6875 0.162 Uiso 1 1 calc R
O25 O 0.2551(9) 0.153(2) 0.4664(9) 0.123(8) Uiso 1 1 d .
C26 C 0.2973(11) 0.223(3) 0.4552(9) 0.096(11) Uiso 1 1 d D
C27 C 0.2973(13) 0.338(3) 0.4660(11) 0.125(13) Uiso 1 1 d D
H27 H 0.2714 0.3727 0.4809 0.150 Uiso 1 1 calc R
C28 C 0.3334(10) 0.175(2) 0.4320(9) 0.071(9) Uiso 1 1 d D
H28 H 0.3327 0.0961 0.4264 0.085 Uiso 1 1 calc R
C29 C 0.3387(12) 0.397(3) 0.4530(11) 0.113(12) Uiso 1 1 d D
H29 H 0.3418 0.4738 0.4626 0.136 Uiso 1 1 calc R
C30 C 0.3719(11) 0.242(3) 0.4164(11) 0.099(11) Uiso 1 1 d D
H30 H 0.3955 0.2100 0.3979 0.118 Uiso 1 1 calc R
C31 C 0.3751(12) 0.358(3) 0.4284(11) 0.080(10) Uiso 1 1 d D
O32 O 0.4142(8) 0.417(2) 0.4127(8) 0.126(8) Uiso 1 1 d .
H32A H 0.4132 0.4843 0.4213 0.188 Uiso 1 1 calc R
O33 O 0.2048(11) 0.090(3) 0.5349(11) 0.167(10) Uiso 1 1 d .
C34 C 0.1759(11) 0.175(3) 0.5497(11) 0.110(12) Uiso 1 1 d D
C35 C 0.1513(10) 0.153(3) 0.5886(11) 0.095(11) Uiso 1 1 d D
H35 H 0.1548 0.0823 0.6053 0.114 Uiso 1 1 calc R
C36 C 0.1727(10) 0.278(3) 0.5248(11) 0.101(11) Uiso 1 1 d D
H36 H 0.1907 0.2907 0.4981 0.121 Uiso 1 1 calc R
C37 C 0.1204(12) 0.239(3) 0.6032(13) 0.122(13) Uiso 1 1 d D
H37 H 0.1010 0.2251 0.6287 0.146 Uiso 1 1 calc R
C38 C 0.1423(10) 0.363(3) 0.5399(11) 0.091(11) Uiso 1 1 d D
H38 H 0.1382 0.4336 0.5225 0.110 Uiso 1 1 calc R
C39 C 0.1185(11) 0.345(3) 0.5800(11) 0.079(10) Uiso 1 1 d D
O40 O 0.0835(8) 0.422(2) 0.5946(9) 0.132(8) Uiso 1 1 d .
H40A H 0.0845 0.4830 0.5793 0.197 Uiso 1 1 calc R
O41 O 0.2735(9) -0.064(2) 0.4419(10) 0.126(8) Uiso 1 1 d .
C42 C 0.2557(9) -0.147(3) 0.3988(12) 0.092(11) Uiso 1 1 d D
C43 C 0.2711(11) -0.112(3) 0.3562(13) 0.125(13) Uiso 1 1 d D
H43 H 0.2831 -0.0384 0.3524 0.150 Uiso 1 1 calc R
C44 C 0.2371(10) -0.249(3) 0.4075(12) 0.109(12) Uiso 1 1 d D
H44 H 0.2267 -0.2641 0.4387 0.131 Uiso 1 1 calc R
C45 C 0.2679(11) -0.196(3) 0.3176(13) 0.124(13) Uiso 1 1 d D
H45 H 0.2811 -0.1825 0.2879 0.149 Uiso 1 1 calc R
C46 C 0.2333(10) -0.335(3) 0.3687(11) 0.081(10) Uiso 1 1 d D
H46 H 0.2236 -0.4097 0.3739 0.097 Uiso 1 1 calc R
C47 C 0.2448(11) -0.300(3) 0.3241(13) 0.095(11) Uiso 1 1 d D
O48 O 0.2434(8) -0.3794(19) 0.2824(8) 0.117(8) Uiso 1 1 d .
H48A H 0.2292 -0.4392 0.2888 0.176 Uiso 1 1 calc R
N49 N -0.0854(12) 0.171(3) 0.2893(11) 0.140(12) Uiso 1 1 d D
C50 C -0.1217(14) 0.210(4) 0.3100(13) 0.159(16) Uiso 1 1 d D
H50 H -0.1381 0.1604 0.3295 0.191 Uiso 1 1 calc R
C51 C -0.0638(16) 0.230(4) 0.2591(16) 0.22(2) Uiso 1 1 d D
H51 H -0.0365 0.1996 0.2448 0.266 Uiso 1 1 calc R
C52 C -0.1381(16) 0.322(4) 0.3050(17) 0.20(2) Uiso 1 1 d D
H52 H -0.1569 0.3554 0.3278 0.245 Uiso 1 1 calc R
C53 C -0.0823(17) 0.342(4) 0.2481(17) 0.20(2) Uiso 1 1 d D
H53 H -0.0651 0.3902 0.2289 0.240 Uiso 1 1 calc R
C54 C -0.1256(14) 0.381(3) 0.2657(14) 0.121(13) Uiso 1 1 d D
C55 C -0.1507(16) 0.512(3) 0.2662(17) 0.155(16) Uiso 1 1 d .
H55A H -0.1905 0.5105 0.2592 0.186 Uiso 1 1 calc R
H55B H -0.1356 0.5489 0.3003 0.186 Uiso 1 1 calc R
C56 C -0.1345(17) 0.568(4) 0.2264(17) 0.165(17) Uiso 1 1 d .
H56B H -0.1468 0.5259 0.1933 0.198 Uiso 1 1 calc R
H56A H -0.0947 0.5731 0.2351 0.198 Uiso 1 1 calc R
C57 C -0.1596(15) 0.687(3) 0.2204(13) 0.124(13) Uiso 1 1 d D
C58 C -0.2080(17) 0.720(4) 0.1849(16) 0.183(18) Uiso 1 1 d D
H58 H -0.2257 0.6649 0.1606 0.220 Uiso 1 1 calc R
C59 C -0.1366(14) 0.781(3) 0.2510(14) 0.147(15) Uiso 1 1 d D
H59 H -0.1040 0.7733 0.2773 0.176 Uiso 1 1 calc R
C60 C -0.2332(15) 0.827(3) 0.1818(14) 0.129(14) Uiso 1 1 d D
H60 H -0.2687 0.8375 0.1605 0.155 Uiso 1 1 calc R
C61 C -0.1629(15) 0.887(3) 0.2419(14) 0.137(14) Uiso 1 1 d D
H61 H -0.1455 0.9466 0.2633 0.164 Uiso 1 1 calc R
N62 N -0.2072(12) 0.913(3) 0.2083(11) 0.106(9) Uiso 1 1 d D
N63 N 0.5613(13) 0.161(3) 0.7056(11) 0.138(11) Uiso 1 1 d D
C64 C 0.5400(13) 0.215(4) 0.7342(13) 0.160(15) Uiso 1 1 d D
H64 H 0.5118 0.1798 0.7455 0.192 Uiso 1 1 calc R
C65 C 0.5986(16) 0.209(4) 0.6934(14) 0.180(18) Uiso 1 1 d D
H65 H 0.6166 0.1674 0.6723 0.216 Uiso 1 1 calc R
C66 C 0.5534(19) 0.328(4) 0.7523(18) 0.24(2) Uiso 1 1 d D
H66 H 0.5306 0.3671 0.7693 0.283 Uiso 1 1 calc R
C67 C 0.6180(19) 0.319(4) 0.7074(19) 0.24(2) Uiso 1 1 d D
H67 H 0.6432 0.3524 0.6911 0.286 Uiso 1 1 calc R
C68 C 0.5999(18) 0.380(4) 0.7450(18) 0.173(17) Uiso 1 1 d D
C69 C 0.386(2) -0.988(5) 0.736(2) 0.24(3) Uiso 1 1 d .
H69A H 0.4193 -0.9454 0.7390 0.282 Uiso 1 1 calc R
H69B H 0.3647 -0.9868 0.6989 0.282 Uiso 1 1 calc R
C70 C 0.361(3) -0.949(6) 0.762(3) 0.30(4) Uiso 1 1 d .
H70B H 0.3835 -0.9336 0.7974 0.362 Uiso 1 1 calc R
H70A H 0.3307 -0.9991 0.7648 0.362 Uiso 1 1 calc R
C71 C 0.3361(18) -0.825(4) 0.7297(17) 0.164(17) Uiso 1 1 d D
C72 C 0.292(2) -0.804(5) 0.688(2) 0.27(3) Uiso 1 1 d D
H72 H 0.2737 -0.8644 0.6683 0.321 Uiso 1 1 calc R
C73 C 0.3637(15) -0.731(4) 0.7594(15) 0.155(15) Uiso 1 1 d D
H73 H 0.3939 -0.7390 0.7885 0.186 Uiso 1 1 calc R
C74 C 0.2745(17) -0.691(5) 0.6748(18) 0.189(19) Uiso 1 1 d D
H74 H 0.2451 -0.6782 0.6454 0.227 Uiso 1 1 calc R
C75 C 0.3407(16) -0.623(4) 0.7407(16) 0.150(15) Uiso 1 1 d D
H75 H 0.3579 -0.5579 0.7577 0.180 Uiso 1 1 calc R
N76 N 0.2976(14) -0.609(3) 0.7017(14) 0.131(11) Uiso 1 1 d D
N77 N 0.4278(12) -0.366(3) 0.4510(8) 0.119(10) Uiso 1 1 d D
C78 C 0.3932(15) -0.282(3) 0.4439(11) 0.140(14) Uiso 1 1 d D
H78 H 0.3562 -0.3001 0.4307 0.168 Uiso 1 1 calc R
C79 C 0.4768(14) -0.330(3) 0.4700(11) 0.120(13) Uiso 1 1 d D
H79 H 0.5035 -0.3871 0.4758 0.144 Uiso 1 1 calc R
C80 C 0.4052(14) -0.168(3) 0.4537(12) 0.134(14) Uiso 1 1 d D
H80 H 0.3770 -0.1136 0.4471 0.161 Uiso 1 1 calc R
C81 C 0.4971(13) -0.220(3) 0.4836(11) 0.109(12) Uiso 1 1 d D
H81 H 0.5342 -0.2056 0.4985 0.131 Uiso 1 1 calc R
C82 C 0.4588(12) -0.134(3) 0.4735(10) 0.073(9) Uiso 1 1 d D
C83 C 0.4722(9) -0.015(2) 0.4841(11) 0.073(10) Uiso 1 1 d .
H83A H 0.4459 0.0164 0.5019 0.087 Uiso 1 1 calc R
H83B H 0.4663 0.0237 0.4501 0.087 Uiso 1 1 calc R
C84 C 0.0277(11) 0.984(3) 0.5141(13) 0.099(12) Uiso 1 1 d .
H84A H 0.0357 1.0176 0.5495 0.119 Uiso 1 1 calc R
H84B H 0.0532 1.0167 0.4957 0.119 Uiso 1 1 calc R
C85 C 0.0369(13) 0.859(3) 0.5192(9) 0.093(10) Uiso 1 1 d D
C86 C 0.0909(14) 0.821(3) 0.5374(10) 0.128(13) Uiso 1 1 d D
H86 H 0.1199 0.8728 0.5433 0.153 Uiso 1 1 calc R
C87 C 0.0000(13) 0.773(3) 0.5147(10) 0.123(14) Uiso 1 1 d D
H87 H -0.0371 0.7904 0.5020 0.147 Uiso 1 1 calc R
C88 C 0.1016(15) 0.703(3) 0.5470(12) 0.135(14) Uiso 1 1 d D
H88 H 0.1381 0.6793 0.5562 0.162 Uiso 1 1 calc R
C89 C 0.0137(14) 0.659(3) 0.5275(12) 0.116(12) Uiso 1 1 d D
H89 H -0.0141 0.6052 0.5243 0.139 Uiso 1 1 calc R
N90 N 0.0641(12) 0.628(2) 0.5438(10) 0.104(9) Uiso 1 1 d D
O200 O 0.0303 0.5012 0.3365 0.222 Uiso 0.50 1 d P
C201 C 0.0546 0.5707 0.3738 0.232 Uiso 0.50 1 d P
H20A H 0.0287 0.5854 0.3945 0.279 Uiso 0.50 1 d P
H20B H 0.0588 0.6413 0.3565 0.279 Uiso 0.50 1 d P
C202 C 0.1043 0.5510 0.4100 0.283 Uiso 0.50 1 d P
H20C H 0.1009 0.5415 0.4460 0.340 Uiso 0.50 1 calc PR
H20D H 0.1317 0.6089 0.4088 0.340 Uiso 0.50 1 calc PR
C203 C 0.1141 0.4435 0.3854 0.264 Uiso 0.50 1 d P
H20E H 0.1343 0.4549 0.3586 0.316 Uiso 0.50 1 calc PR
H20F H 0.1334 0.3888 0.4116 0.316 Uiso 0.50 1 calc PR
C204 C 0.0576 0.4084 0.3619 0.246 Uiso 0.50 1 d P
H20G H 0.0567 0.3471 0.3371 0.295 Uiso 0.50 1 d P
H20H H 0.0407 0.3825 0.3890 0.295 Uiso 0.50 1 d P
O210 O 0.4814 0.5181 0.6706 0.240 Uiso 0.50 1 d P
C211 C 0.4497 0.4212 0.6413 0.256 Uiso 0.50 1 d P
H21F H 0.4402 0.3753 0.6683 0.307 Uiso 0.50 1 d P
H21H H 0.4762 0.3774 0.6288 0.307 Uiso 0.50 1 d P
C212 C 0.4020 0.4204 0.5985 0.229 Uiso 0.50 1 d P
H21B H 0.3690 0.3998 0.6093 0.274 Uiso 0.50 1 calc PR
H21C H 0.4058 0.3726 0.5691 0.274 Uiso 0.50 1 calc PR
C213 C 0.4052 0.5516 0.5867 0.247 Uiso 0.50 1 d P
H21D H 0.3748 0.5949 0.5934 0.297 Uiso 0.50 1 calc PR
H21E H 0.4094 0.5673 0.5513 0.297 Uiso 0.50 1 calc PR
C214 C 0.4641 0.5674 0.6347 0.244 Uiso 0.50 1 d P
H21A H 0.4924 0.5674 0.6159 0.292 Uiso 0.50 1 d P
H21G H 0.4625 0.6443 0.6471 0.292 Uiso 0.50 1 d P

loop_
_atom_site_aniso_label
_atom_site_aniso_U_11
_atom_site_aniso_U_22
_atom_site_aniso_U_33
_atom_site_aniso_U_23
_atom_site_aniso_U_13
_atom_site_aniso_U_12
W1 0.1058(16) 0.0566(14) 0.0659(13) 0.0063(10) 0.0234(11) -0.0008(9)

loop_
_atom_type_symbol
_atom_type_description
_atom_type_scat_dispersion_real
_atom_type_scat_dispersion_imag
_atom_type_scat_source
C C 0.0033 0.0016 'International Tables Vol C Tables 4.2.6.8 and 6.1.1.4'
H H 0.0000 0.0000 'International Tables Vol C Tables 4.2.6.8 and 6.1.1.4'
N N 0.0061 0.0033 'International Tables Vol C Tables 4.2.6.8 and 6.1.1.4'
O O 0.0106 0.0060 'International Tables Vol C Tables 4.2.6.8 and 6.1.1.4'
W W -0.8490 6.8722 'International Tables Vol C Tables 4.2.6.8 and 6.1.1.4'

loop_
_geom_angle_atom_site_label_1
_geom_angle_atom_site_label_2
_geom_angle_atom_site_label_3
_geom_angle
_geom_angle_site_symmetry_1
_geom_angle_site_symmetry_3
O9 W1 O25 89.5(9) . .
O9 W1 O17 90.8(9) . .
O25 W1 O17 177.2(8) . .
O9 W1 O33 94.9(11) . .
O25 W1 O33 86.3(11) . .
O17 W1 O33 91.0(10) . .
O9 W1 O1 179.4(10) . .
O25 W1 O1 89.9(9) . .
O17 W1 O1 89.8(9) . .
O33 W1 O1 85.1(11) . .
O9 W1 O41 88.3(9) . .
O25 W1 O41 91.4(9) . .
O17 W1 O41 91.3(9) . .
O33 W1 O41 176.0(11) . .
O1 W1 O41 91.7(10) . .
C2 O1 W1 166(2) . .
C3 C2 O1 126(3) . .
C3 C2 C4 125(4) . .
O1 C2 C4 109(3) . .
C2 C3 C5 117(4) . .
C2 C4 C6 118(3) . .
C3 C5 C7 120(4) . .
C7 C6 C4 117(3) . .
C6 C7 O8 125(3) . .
C6 C7 C5 121(4) . .
O8 C7 C5 113(3) . .
C10 O9 W1 169.5(19) . .
C12 C10 C11 115(3) . .
C12 C10 O9 126(3) . .
C11 C10 O9 119(3) . .
C13 C11 C10 121(3) . .
C14 C12 C10 123(3) . .
C15 C13 C11 124(3) . .
C12 C14 C15 122(3) . .
C13 C15 C14 115(3) . .
C13 C15 O16 128(3) . .
C14 C15 O16 116(3) . .
C18 O17 W1 137.6(17) . .
C20 C18 C19 125(3) . .
C20 C18 O17 119(3) . .
C19 C18 O17 116(3) . .
C18 C19 C21 119(4) . .
C18 C20 C22 113(4) . .
C23 C21 C19 118(4) . .
C23 C22 C20 125(4) . .
C22 C23 C21 119(4) . .
C22 C23 O24 122(4) . .
C21 C23 O24 118(4) . .
C26 O25 W1 144.1(18) . .
C28 C26 C27 123(3) . .
C28 C26 O25 118(3) . .
C27 C26 O25 119(3) . .
C29 C27 C26 114(3) . .
C26 C28 C30 120(3) . .
C31 C29 C27 128(4) . .
C31 C30 C28 120(3) . .
C29 C31 O32 128(3) . .
C29 C31 C30 116(3) . .
O32 C31 C30 116(3) . .
C34 O33 W1 157(3) . .
O33 C34 C35 118(3) . .
O33 C34 C36 119(3) . .
C35 C34 C36 123(4) . .
C34 C35 C37 118(3) . .
C34 C36 C38 119(3) . .
C39 C37 C35 120(3) . .
C39 C38 C36 120(3) . .
C38 C39 O40 123(3) . .
C38 C39 C37 121(3) . .
O40 C39 C37 115(3) . .
C42 O41 W1 135.8(18) . .
C44 C42 C43 128(4) . .
C44 C42 O41 121(3) . .
C43 C42 O41 110(3) . .
C42 C43 C45 114(4) . .
C42 C44 C46 119(3) . .
C47 C45 C43 119(3) . .
C47 C46 C44 115(3) . .
C46 C47 C45 125(3) . .
C46 C47 O48 119(3) . .
C45 C47 O48 114(3) . .
C50 N49 C51 123(4) . .
N49 C50 C52 123(4) . .
N49 C51 C53 118(5) . .
C54 C52 C50 116(4) . .
C54 C53 C51 120(5) . .
C52 C54 C53 117(4) . .
C52 C54 C55 108(4) . .
C53 C54 C55 131(4) . .
C56 C55 C54 104(3) . .
C55 C56 C57 109(4) . .
C58 C57 C59 109(4) . .
C58 C57 C56 126(4) . .
C59 C57 C56 124(4) . .
C57 C58 C60 127(4) . .
C57 C59 C61 120(4) . .
N62 C60 C58 120(4) . .
N62 C61 C59 129(4) . .
C61 N62 C60 115(4) . .
C65 N63 C64 115(4) . .
N63 C64 C66 126(4) . .
N63 C64 C65 33(2) . .
C66 C64 C65 94(3) . .
N63 C65 C67 127(5) . .
N63 C65 C64 33(2) . .
C67 C65 C64 95(4) . .
C68 C66 C64 120(5) . .
C68 C67 C65 120(5) . .
C67 C68 C66 109(5) . .
C67 C68 C69 128(5) . 2_666
C66 C68 C69 120(5) . 2_666
C70 C69 C68 108(7) . 2_636
C69 C70 C71 104(7) . .
C72 C71 C73 118(5) . .
C72 C71 C70 132(5) . .
C73 C71 C70 109(5) . .
C71 C72 C74 121(6) . .
C75 C73 C71 114(4) . .
N76 C74 C72 121(5) . .
N76 C75 C73 125(4) . .
C74 N76 C75 121(4) . .
C79 N77 C78 111(4) . .
N77 C78 C80 127(4) . .
N77 C79 C81 131(4) . .
C82 C80 C78 120(4) . .
C82 C81 C79 116(3) . .
C81 C82 C80 116(3) . .
C81 C82 C83 124(3) . .
C80 C82 C83 120(3) . .
C82 C83 C83 119(3) . 3_656
C84 C84 C85 114(3) 3_576 .
C87 C85 C86 112(3) . .
C87 C85 C84 130(3) . .
C86 C85 C84 117(3) . .
C85 C86 C88 120(4) . .
C85 C87 C89 125(3) . .
N90 C88 C86 124(4) . .
N90 C89 C87 121(3) . .
C88 N90 C89 118(3) . .
C201 O200 C204 93.0 . .
O200 C201 C202 125.4 . .
O200 C201 C204 44.9 . .
C202 C201 C204 83.1 . .
C201 C202 C203 94.0 . .
C204 C203 C202 99.9 . .
O200 C204 C203 107.3 . .
O200 C204 C201 42.1 . .
C203 C204 C201 74.3 . .
C214 O210 C211 85.3 . .
C212 C211 O210 130.4 . .
C212 C211 C214 94.8 . .
O210 C211 C214 38.0 . .
C211 C212 C213 94.1 . .
C212 C213 C214 92.4 . .
O210 C214 C213 131.4 . .
O210 C214 C211 56.8 . .
C213 C214 C211 78.6 . .

loop_
_geom_bond_atom_site_label_1
_geom_bond_atom_site_label_2
_geom_bond_distance
_geom_bond_site_symmetry_2
W1 O9 1.77(3) .
W1 O25 1.85(2) .
W1 O17 1.87(2) .
W1 O33 1.87(3) .
W1 O1 1.89(3) .
W1 O41 1.91(2) .
O1 C2 1.34(3) .
C2 C3 1.29(2) .
C2 C4 1.35(2) .
C3 C5 1.35(2) .
C4 C6 1.37(2) .
C5 C7 1.37(3) .
C6 C7 1.34(2) .
C7 O8 1.33(3) .
O9 C10 1.37(3) .
C10 C12 1.34(2) .
C10 C11 1.36(2) .
C11 C13 1.34(2) .
C12 C14 1.33(2) .
C13 C15 1.32(2) .
C14 C15 1.34(2) .
C15 O16 1.37(3) .
O17 C18 1.43(3) .
C18 C20 1.33(2) .
C18 C19 1.36(2) .
C19 C21 1.38(3) .
C20 C22 1.36(3) .
C21 C23 1.35(3) .
C22 C23 1.34(3) .
C23 O24 1.36(4) .
O25 C26 1.43(3) .
C26 C28 1.33(2) .
C26 C27 1.38(2) .
C27 C29 1.36(2) .
C28 C30 1.39(2) .
C29 C31 1.32(2) .
C30 C31 1.39(2) .
C31 O32 1.35(3) .
O33 C34 1.34(3) .
C34 C35 1.34(2) .
C34 C36 1.37(2) .
C35 C37 1.38(2) .
C36 C38 1.37(2) .
C37 C39 1.38(2) .
C38 C39 1.34(2) .
C39 O40 1.38(3) .
O41 C42 1.46(3) .
C42 C44 1.32(2) .
C42 C43 1.33(2) .
C43 C45 1.39(3) .
C44 C46 1.41(2) .
C45 C47 1.37(2) .
C46 C47 1.33(2) .
C47 O48 1.42(3) .
N49 C50 1.26(3) .
N49 C51 1.27(4) .
C50 C52 1.38(3) .
C51 C53 1.40(3) .
C52 C54 1.34(3) .
C53 C54 1.36(3) .
C54 C55 1.66(4) .
C55 C56 1.37(4) .
C56 C57 1.52(4) .
C57 C58 1.38(3) .
C57 C59 1.39(3) .
C58 C60 1.40(3) .
C59 C61 1.40(3) .
C60 N62 1.29(3) .
C61 N62 1.26(3) .
N63 C65 1.20(3) .
N63 C64 1.20(3) .
C64 C66 1.41(3) .
C64 C65 2.03(5) .
C65 C67 1.40(3) .
C66 C68 1.37(3) .
C67 C68 1.37(3) .
C68 C69 1.64(6) 2_666
C69 C70 1.13(7) .
C69 C68 1.64(6) 2_636
C70 C71 1.71(7) .
C71 C72 1.35(3) .
C71 C73 1.42(3) .
C72 C74 1.41(3) .
C73 C75 1.42(3) .
C74 N76 1.25(4) .
C75 N76 1.29(3) .
N77 C79 1.27(3) .
N77 C78 1.30(3) .
C78 C80 1.38(3) .
C79 C81 1.40(3) .
C80 C82 1.37(2) .
C81 C82 1.37(2) .
C82 C83 1.44(3) .
C83 C83 1.48(5) 3_656
C84 C84 1.44(5) 3_576
C84 C85 1.49(4) .
C85 C87 1.36(3) .
C85 C86 1.39(2) .
C86 C88 1.41(3) .
C87 C89 1.39(3) .
C88 N90 1.28(3) .
C89 N90 1.28(3) .
O200 C201 1.2949 .
O200 C204 1.3622 .
C201 C202 1.3785 .
C201 C204 1.9284 .
C202 C203 1.4595 .
C203 C204 1.4545 .
O210 C214 1.0893 .
O210 C211 1.4816 .
C211 C212 1.4124 .
C211 C214 1.7651 .
C212 C213 1.5706 .
C213 C214 1.6850 .
